data_4083700
loop_
_publ_author_name
'Maudoux, Nicolas'
'Roisnel, Thierry'
'Carpentier, Jean-Fran\,cois'
'Sarazin, Yann'

_publ_section_title
;
 Aluminum, Indium, and Mixed Yttrium--Lithium Complexes Supported by a
 Chiral Binap-Based Fluorinated Dialkoxide: Structural Features and
 Heteroselective ROP of Lactide
;
_journal_issue 20
_journal_name_full Organometallics
_journal_page_first 5740
_journal_paper_doi 10.1021/om500458g
_journal_volume 33
_journal_year 2014
_chemical_absolute_configuration ad
_chemical_compound_source 'synthesis as described'
_chemical_formula_moiety 'C32 H24 F12 N2 O2'
_chemical_formula_sum 'C32 H24 F12 N2 O2'
_chemical_formula_weight 696.53
_chemical_name_systematic
;
 ?
;
_space_group_IT_number 4
_symmetry_cell_setting monoclinic
_symmetry_Int_Tables_number 4
_symmetry_space_group_name_Hall 'P 2yb'
_symmetry_space_group_name_H-M 'P 1 21 1'
_atom_sites_solution_hydrogens geom
_atom_sites_solution_primary direct
_atom_sites_solution_secondary difmap
_audit_conform_dict_location ftp://ftp.iucr.org/pub/cif_core.dic
_audit_conform_dict_name cif_core.dic
_audit_conform_dict_version 2.3
_audit_creation_date 2012-04-13T14:02:27-00:00
_audit_creation_method 'WinGX routine CIF_UPDATE'
_cell_angle_alpha 90
_cell_angle_beta 90.602(7)
_cell_angle_gamma 90
_cell_formula_units_Z 4
_cell_length_a 11.3536(13)
_cell_length_b 18.838(2)
_cell_length_c 14.3760(18)
_cell_measurement_reflns_used 4235
_cell_measurement_temperature 150(2)
_cell_measurement_theta_max 21.22
_cell_measurement_theta_min 2.52
_cell_measurement_wavelength 0.71073
_cell_volume 3074.6(6)
_computing_cell_refinement 'Bruker APEX2 (Bruker, 2006)'
_computing_data_collection 'Bruker APEX2 (Bruker, 2006)'
_computing_data_reduction 'Bruker APEX2 (Bruker, 2006)'
_computing_molecular_graphics 'Ortep-3 for Windows (Farrugia, 1997)'
_computing_publication_material
;
           WinGX publication routines (Farrugia, 1999),
           CRYSCAL (T. Roisnel, local program)
;
_computing_structure_refinement 'SHELXL-97 (Sheldrick, 1997)'
_computing_structure_solution 'SIR97 (Altomare et al., 1999)'
_diffrn_ambient_temperature 150(2)
_diffrn_detector 'CCD plate'
_diffrn_measured_fraction_theta_full 0.996
_diffrn_measured_fraction_theta_max 0.996
_diffrn_measurement_device_type 'APEXII, Bruker-AXS'
_diffrn_measurement_method 'CCD rotation images, thin slices'
_diffrn_radiation_monochromator graphite
_diffrn_radiation_probe x-ray
_diffrn_radiation_type MoK\a
_diffrn_radiation_wavelength 0.71073
_diffrn_reflns_av_R_equivalents 0.0774
_diffrn_reflns_av_unetI/netI 0.1203
_diffrn_reflns_limit_h_max 14
_diffrn_reflns_limit_h_min -12
_diffrn_reflns_limit_k_max 24
_diffrn_reflns_limit_k_min -18
_diffrn_reflns_limit_l_max 18
_diffrn_reflns_limit_l_min -15
_diffrn_reflns_number 25317
_diffrn_reflns_theta_full 27.48
_diffrn_reflns_theta_max 27.48
_diffrn_reflns_theta_min 3.03
_exptl_absorpt_coefficient_mu 0.144
_exptl_absorpt_correction_T_max 0.991
_exptl_absorpt_correction_T_min 0.690
_exptl_absorpt_correction_type multi-scan
_exptl_absorpt_process_details
;
  [Sheldrick, G.M. (2002). SADABS Bruker AXS Inc., Madison, Wisconsin, USA]
;
_exptl_crystal_colour colourless
_exptl_crystal_density_diffrn 1.505
_exptl_crystal_density_method 'not measured'
_exptl_crystal_description plate
_exptl_crystal_F_000 1416
_exptl_crystal_size_max 0.37
_exptl_crystal_size_mid 0.33
_exptl_crystal_size_min 0.06
_refine_diff_density_max 0.452
_refine_diff_density_min -0.443
_refine_diff_density_rms 0.093
_refine_ls_abs_structure_details 'Flack H D (1983), Acta Cryst. A39, 876-881'
_refine_ls_abs_structure_Flack 0.6(13)
_refine_ls_extinction_coef 0.024(3)
_refine_ls_extinction_expression Fc^*^=kFc[1+0.001xFc^2^\l^3^/sin(2\q)]^-1/4^
_refine_ls_extinction_method SHELXL
_refine_ls_goodness_of_fit_ref 0.961
_refine_ls_hydrogen_treatment constr
_refine_ls_matrix_type full
_refine_ls_number_parameters 875
_refine_ls_number_reflns 12441
_refine_ls_number_restraints 1
_refine_ls_restrained_S_all 0.961
_refine_ls_R_factor_all 0.1288
_refine_ls_R_factor_gt 0.0827
_refine_ls_shift/su_max 0.002
_refine_ls_shift/su_mean 0
_refine_ls_structure_factor_coef Fsqd
_refine_ls_weighting_details 'calc w=1/[\s^2^(Fo^2^)+(0.1590P)^2^+0.0000P] where P=(Fo^2^+2Fc^2^)/3'
_refine_ls_weighting_scheme calc
_refine_ls_wR_factor_gt 0.2107
_refine_ls_wR_factor_ref 0.2541
_reflns_number_gt 7520
_reflns_number_total 12441
_reflns_threshold_expression >2sigma(I)
_cod_data_source_file om500458g_si_002.cif
_cod_data_source_block (R,R)-(BinamF12O2)H2
_cod_original_sg_symbol_H-M 'P 21'
_cod_database_code 4083700

loop_
_symmetry_equiv_pos_as_xyz
'x, y, z'
'-x, y+1/2, -z'

loop_
_atom_site_label
_atom_site_type_symbol
_atom_site_fract_x
_atom_site_fract_y
_atom_site_fract_z
_atom_site_U_iso_or_equiv
_atom_site_adp_type
_atom_site_occupancy
_atom_site_symmetry_multiplicity
_atom_site_calc_flag
_atom_site_refinement_flags
N1 N 0.0090(6) 0.5720(4) -0.0662(6) 0.0390(17) Uani 1 1 d .
N2 N 0.0255(6) 0.6198(3) 0.1967(5) 0.0346(15) Uani 1 1 d .
O1 O -0.1651(5) 0.5982(3) -0.1899(4) 0.0398(13) Uani 1 1 d .
H1 H -0.1311 0.6117 -0.1408 0.06 Uiso 1 1 calc R
O2 O 0.1106(5) 0.4905(3) 0.2165(4) 0.0444(15) Uani 1 1 d .
H2 H 0.0784 0.5249 0.189 0.067 Uiso 1 1 calc R
F1 F -0.1243(7) 0.4206(3) -0.2675(5) 0.0728(18) Uani 1 1 d .
F2 F -0.0005(5) 0.5059(4) -0.2573(4) 0.0667(18) Uani 1 1 d .
F3 F -0.1485(6) 0.5139(4) -0.3513(4) 0.0684(17) Uani 1 1 d .
F4 F -0.3573(5) 0.5466(3) -0.2789(5) 0.0609(16) Uani 1 1 d .
F5 F -0.3461(5) 0.4472(3) -0.2077(7) 0.083(2) Uani 1 1 d .
F6 F -0.3764(5) 0.5437(3) -0.1323(5) 0.0653(17) Uani 1 1 d .
F7 F 0.3302(5) 0.4862(4) 0.2901(5) 0.0730(19) Uani 1 1 d .
F8 F 0.2265(5) 0.3964(3) 0.3347(5) 0.0643(16) Uani 1 1 d .
F9 F 0.2681(5) 0.4815(3) 0.4302(4) 0.0598(15) Uani 1 1 d .
F10 F -0.0761(4) 0.5168(3) 0.3341(5) 0.0579(16) Uani 1 1 d .
F11 F -0.0019(6) 0.4136(3) 0.3497(5) 0.0693(18) Uani 1 1 d .
F12 F 0.0306(6) 0.4923(5) 0.4555(5) 0.077(2) Uani 1 1 d .
C1 C -0.3156(7) 0.5164(5) -0.2030(8) 0.049(2) Uani 1 1 d .
C2 C -0.1828(7) 0.5250(4) -0.1863(6) 0.0351(18) Uani 1 1 d .
C3 C -0.1156(8) 0.4916(6) -0.2673(7) 0.051(2) Uani 1 1 d .
C4 C -0.1477(7) 0.4894(5) -0.0937(6) 0.0396(19) Uani 1 1 d .
H4A H -0.2072 0.5019 -0.0466 0.047 Uiso 1 1 calc R
H4B H -0.1504 0.4373 -0.1024 0.047 Uiso 1 1 calc R
C5 C -0.0272(7) 0.5091(4) -0.0557(6) 0.0365(19) Uani 1 1 d .
C6 C 0.0336(7) 0.4521(5) 0.0009(7) 0.046(2) Uani 1 1 d .
H6A H 0.0954 0.4737 0.0397 0.069 Uiso 1 1 calc R
H6B H 0.0689 0.4172 -0.041 0.069 Uiso 1 1 calc R
H6C H -0.0239 0.4285 0.0407 0.069 Uiso 1 1 calc R
C7 C 0.1190(6) 0.5981(4) -0.0317(6) 0.0323(17) Uani 1 1 d .
C8 C 0.2266(7) 0.5674(5) -0.0563(7) 0.043(2) Uani 1 1 d .
H8 H 0.2278 0.5278 -0.0971 0.052 Uiso 1 1 calc R
C9 C 0.3305(7) 0.5946(4) -0.0215(6) 0.0370(19) Uani 1 1 d .
H9 H 0.403 0.5734 -0.0387 0.044 Uiso 1 1 calc R
C10 C 0.3315(6) 0.6543(4) 0.0403(6) 0.0367(18) Uani 1 1 d .
C11 C 0.4361(8) 0.6822(5) 0.0787(7) 0.045(2) Uani 1 1 d .
H11 H 0.5094 0.661 0.0635 0.055 Uiso 1 1 calc R
C12 C 0.4347(7) 0.7381(6) 0.1363(8) 0.049(2) Uani 1 1 d .
H12 H 0.5063 0.7555 0.1624 0.058 Uiso 1 1 calc R
C13 C 0.3286(8) 0.7707(6) 0.1581(8) 0.056(3) Uani 1 1 d .
H13 H 0.3286 0.8117 0.1968 0.067 Uiso 1 1 calc R
C14 C 0.2231(7) 0.7441(4) 0.1240(7) 0.040(2) Uani 1 1 d .
H14 H 0.1508 0.7655 0.1416 0.048 Uiso 1 1 calc R
C15 C 0.2225(6) 0.6848(4) 0.0625(6) 0.0340(18) Uani 1 1 d .
C16 C 0.1137(6) 0.6567(4) 0.0265(6) 0.0325(17) Uani 1 1 d .
C21 C 0.2373(8) 0.4682(6) 0.3403(7) 0.049(2) Uani 1 1 d .
C22 C 0.1283(7) 0.5078(5) 0.3113(6) 0.0389(19) Uani 1 1 d .
C23 C 0.0204(7) 0.4833(5) 0.3644(8) 0.047(2) Uani 1 1 d .
C24 C 0.1477(8) 0.5872(5) 0.3283(7) 0.045(2) Uani 1 1 d .
H24A H 0.139 0.5962 0.3957 0.054 Uiso 1 1 calc R
H24B H 0.2301 0.5985 0.3121 0.054 Uiso 1 1 calc R
C25 C 0.0677(7) 0.6386(5) 0.2762(7) 0.043(2) Uani 1 1 d .
C26 C 0.0550(9) 0.7078(5) 0.3217(7) 0.048(2) Uani 1 1 d .
H26A H 0.0169 0.7412 0.2786 0.072 Uiso 1 1 calc R
H26B H 0.1329 0.726 0.3396 0.072 Uiso 1 1 calc R
H26C H 0.0065 0.7026 0.3774 0.072 Uiso 1 1 calc R
C27 C -0.0440(6) 0.6663(4) 0.1401(6) 0.0349(18) Uani 1 1 d .
C28 C -0.1569(7) 0.6884(5) 0.1715(7) 0.039(2) Uani 1 1 d .
H28 H -0.1854 0.6735 0.2303 0.047 Uiso 1 1 calc R
C29 C -0.2242(7) 0.7320(4) 0.1144(7) 0.041(2) Uani 1 1 d .
H29 H -0.2997 0.747 0.1343 0.049 Uiso 1 1 calc R
C30 C -0.1824(6) 0.7549(4) 0.0264(7) 0.0370(19) Uani 1 1 d .
C31 C -0.2478(6) 0.8026(5) -0.0294(7) 0.041(2) Uani 1 1 d .
H31 H -0.3207 0.8209 -0.0081 0.049 Uiso 1 1 calc R
C32 C -0.2056(7) 0.8225(5) -0.1142(7) 0.047(2) Uani 1 1 d .
H32 H -0.2521 0.853 -0.1524 0.056 Uiso 1 1 calc R
C33 C -0.0977(8) 0.7997(5) -0.1465(8) 0.048(2) Uani 1 1 d .
H33 H -0.0695 0.8158 -0.2048 0.058 Uiso 1 1 calc R
C34 C -0.0299(6) 0.7527(4) -0.0921(6) 0.0329(17) Uani 1 1 d .
H34 H 0.0429 0.7353 -0.1148 0.039 Uiso 1 1 calc R
C35 C -0.0703(6) 0.7311(4) -0.0035(6) 0.0324(17) Uani 1 1 d .
C36 C -0.0026(6) 0.6851(4) 0.0546(6) 0.0299(17) Uani 1 1 d .
N3 N 0.4529(6) 0.8454(4) -0.5725(5) 0.0366(16) Uani 1 1 d .
N4 N 0.5095(5) 0.7962(4) -0.3004(6) 0.0382(16) Uani 1 1 d .
O3 O 0.6038(5) 0.8182(3) -0.7046(5) 0.0463(16) Uani 1 1 d .
H3 H 0.5482 0.8089 -0.6685 0.07 Uiso 1 1 calc R
O4 O 0.3778(8) 0.9098(4) -0.2719(6) 0.073(3) Uani 1 1 d .
H4 H 0.4252 0.8829 -0.2992 0.109 Uiso 1 1 calc R
F21 F 0.7191(5) 0.8378(3) -0.5239(4) 0.0532(14) Uani 1 1 d .
F22 F 0.8217(6) 0.7989(3) -0.6390(6) 0.076(2) Uani 1 1 d .
F23 F 0.8427(4) 0.9071(3) -0.5892(5) 0.0612(16) Uani 1 1 d .
F24 F 0.7592(5) 0.9790(3) -0.7409(4) 0.0606(16) Uani 1 1 d .
F25 F 0.6339(7) 0.9205(5) -0.8260(5) 0.090(3) Uani 1 1 d .
F26 F 0.8047(7) 0.8760(4) -0.7948(6) 0.093(3) Uani 1 1 d .
F27 F 0.4855(10) 0.9942(5) -0.1485(9) 0.149(5) Uani 1 1 d .
F28 F 0.2947(10) 1.0045(4) -0.1373(6) 0.112(3) Uani 1 1 d .
F29 F 0.3977(6) 0.9465(4) -0.0309(5) 0.0732(19) Uani 1 1 d .
F30 F 0.2299(6) 0.8522(4) -0.0717(5) 0.078(2) Uani 1 1 d .
F31 F 0.1644(6) 0.8973(6) -0.1948(6) 0.115(4) Uani 1 1 d .
F32 F 0.2444(7) 0.7955(5) -0.2011(7) 0.109(3) Uani 1 1 d .
C41 C 0.7153(10) 0.9133(6) -0.7603(8) 0.060(3) Uani 1 1 d .
C42 C 0.6648(7) 0.8783(4) -0.6721(6) 0.0341(18) Uani 1 1 d .
C43 C 0.7628(7) 0.8558(5) -0.6081(8) 0.046(2) Uani 1 1 d .
C44 C 0.5850(7) 0.9355(4) -0.6248(6) 0.0353(18) Uani 1 1 d .
H44A H 0.6364 0.9675 -0.5879 0.042 Uiso 1 1 calc R
H44B H 0.5476 0.9644 -0.6745 0.042 Uiso 1 1 calc R
C45 C 0.4899(7) 0.9086(4) -0.5626(6) 0.0352(18) Uani 1 1 d .
C46 C 0.4460(8) 0.9627(5) -0.4958(7) 0.044(2) Uani 1 1 d .
H46A H 0.3894 0.9407 -0.4537 0.067 Uiso 1 1 calc R
H46B H 0.4073 1.0013 -0.5302 0.067 Uiso 1 1 calc R
H46C H 0.5124 0.9819 -0.4596 0.067 Uiso 1 1 calc R
C47 C 0.3549(6) 0.8189(4) -0.5215(6) 0.0346(18) Uani 1 1 d .
C48 C 0.2433(7) 0.8484(4) -0.5381(7) 0.0387(19) Uani 1 1 d .
H48 H 0.2353 0.8874 -0.5796 0.046 Uiso 1 1 calc R
C49 C 0.1461(7) 0.8219(5) -0.4957(6) 0.039(2) Uani 1 1 d .
H49 H 0.0712 0.8427 -0.5073 0.047 Uiso 1 1 calc R
C50 C 0.1563(6) 0.7652(4) -0.4361(6) 0.0349(18) Uani 1 1 d .
C51 C 0.0558(7) 0.7345(5) -0.3925(7) 0.045(2) Uani 1 1 d .
H51 H -0.0202 0.7532 -0.406 0.054 Uiso 1 1 calc R
C52 C 0.0666(7) 0.6795(5) -0.3325(8) 0.055(3) Uani 1 1 d .
H52 H -0.0008 0.6627 -0.3006 0.065 Uiso 1 1 calc R
C53 C 0.1769(8) 0.6468(5) -0.3168(8) 0.051(2) Uani 1 1 d .
H53 H 0.1825 0.6061 -0.2779 0.061 Uiso 1 1 calc R
C54 C 0.2770(8) 0.6739(5) -0.3580(7) 0.045(2) Uani 1 1 d .
H54 H 0.3515 0.653 -0.3451 0.054 Uiso 1 1 calc R
C55 C 0.2691(6) 0.7325(4) -0.4192(6) 0.0330(18) Uani 1 1 d .
C56 C 0.3697(6) 0.7623(4) -0.4621(6) 0.0292(16) Uani 1 1 d .
C61 C 0.3914(13) 0.9579(7) -0.1216(11) 0.086(5) Uani 1 1 d .
C62 C 0.3742(7) 0.8921(5) -0.1785(7) 0.039(2) Uani 1 1 d .
C63 C 0.2526(9) 0.8611(8) -0.1603(10) 0.072(4) Uani 1 1 d .
C64 C 0.4694(8) 0.8392(6) -0.1489(8) 0.055(3) Uani 1 1 d .
H64A H 0.4456 0.8175 -0.0893 0.066 Uiso 1 1 calc R
H64B H 0.5432 0.8659 -0.137 0.066 Uiso 1 1 calc R
C65 C 0.4965(7) 0.7787(5) -0.2185(7) 0.041(2) Uani 1 1 d .
C66 C 0.5147(9) 0.7063(5) -0.1759(8) 0.052(2) Uani 1 1 d .
H66A H 0.5123 0.6701 -0.225 0.078 Uiso 1 1 calc R
H66B H 0.4522 0.6969 -0.1311 0.078 Uiso 1 1 calc R
H66C H 0.5914 0.7047 -0.1441 0.078 Uiso 1 1 calc R
C67 C 0.5553(6) 0.7484(4) -0.3684(6) 0.0304(17) Uani 1 1 d .
C68 C 0.6712(7) 0.7221(4) -0.3539(7) 0.0376(19) Uani 1 1 d .
H68 H 0.7138 0.7343 -0.2989 0.045 Uiso 1 1 calc R
C69 C 0.7212(7) 0.6793(5) -0.4188(7) 0.0388(19) Uani 1 1 d .
H69 H 0.7987 0.6616 -0.4088 0.047 Uiso 1 1 calc R
C70 C 0.6586(7) 0.6608(4) -0.5011(7) 0.040(2) Uani 1 1 d .
C71 C 0.7086(7) 0.6151(4) -0.5693(7) 0.042(2) Uani 1 1 d .
H71 H 0.7853 0.5963 -0.5595 0.051 Uiso 1 1 calc R
C72 C 0.6477(8) 0.5983(5) -0.6481(7) 0.047(2) Uani 1 1 d .
H72 H 0.6831 0.5687 -0.6933 0.056 Uiso 1 1 calc R
C73 C 0.5330(9) 0.6240(5) -0.6636(8) 0.050(2) Uani 1 1 d .
H73 H 0.4916 0.6114 -0.719 0.06 Uiso 1 1 calc R
C74 C 0.4803(7) 0.6671(4) -0.5995(7) 0.040(2) Uani 1 1 d .
H74 H 0.4028 0.6843 -0.6109 0.048 Uiso 1 1 calc R
C75 C 0.5403(6) 0.6865(4) -0.5163(6) 0.0346(18) Uani 1 1 d .
C76 C 0.4901(7) 0.7331(4) -0.4472(6) 0.0363(19) Uani 1 1 d .

loop_
_atom_site_aniso_label
_atom_site_aniso_U_11
_atom_site_aniso_U_22
_atom_site_aniso_U_33
_atom_site_aniso_U_23
_atom_site_aniso_U_13
_atom_site_aniso_U_12
N1 0.025(3) 0.030(4) 0.062(5) -0.006(3) -0.005(3) -0.002(3)
N2 0.030(3) 0.023(3) 0.051(4) -0.003(3) -0.003(3) -0.003(2)
O1 0.033(3) 0.025(3) 0.061(4) -0.002(3) -0.007(3) -0.009(2)
O2 0.044(3) 0.035(3) 0.054(4) -0.002(3) -0.004(3) 0.013(3)
F1 0.093(5) 0.038(3) 0.086(4) -0.016(3) -0.006(4) 0.002(3)
F2 0.036(3) 0.091(5) 0.074(4) -0.026(4) 0.006(3) 0.000(3)
F3 0.068(4) 0.081(5) 0.055(4) 0.000(3) 0.001(3) -0.010(3)
F4 0.037(3) 0.051(3) 0.095(4) 0.015(3) -0.020(3) -0.008(2)
F5 0.048(3) 0.026(3) 0.172(7) 0.023(4) -0.041(4) -0.018(2)
F6 0.029(3) 0.064(4) 0.103(5) 0.012(4) 0.009(3) 0.004(3)
F7 0.037(3) 0.092(5) 0.090(5) 0.023(4) 0.020(3) 0.019(3)
F8 0.061(3) 0.043(3) 0.088(4) 0.002(3) -0.005(3) 0.021(3)
F9 0.051(3) 0.059(4) 0.069(4) 0.005(3) -0.017(3) 0.007(3)
F10 0.031(3) 0.048(3) 0.095(4) 0.016(3) 0.013(3) 0.006(2)
F11 0.065(4) 0.033(3) 0.109(5) 0.021(3) 0.005(4) -0.008(3)
F12 0.059(4) 0.115(6) 0.057(4) 0.013(4) 0.022(3) 0.011(4)
C1 0.030(4) 0.028(5) 0.086(7) 0.007(5) -0.024(5) -0.007(3)
C2 0.027(4) 0.021(4) 0.057(5) 0.001(4) 0.001(4) -0.008(3)
C3 0.040(5) 0.057(7) 0.054(6) -0.018(5) -0.006(4) -0.008(4)
C4 0.031(4) 0.034(5) 0.054(5) 0.006(4) -0.003(4) -0.008(3)
C5 0.029(4) 0.026(4) 0.055(5) 0.001(4) 0.007(3) -0.002(3)
C6 0.033(4) 0.045(6) 0.060(6) 0.003(5) -0.011(4) -0.003(3)
C7 0.024(3) 0.019(4) 0.054(5) -0.002(4) 0.005(3) -0.005(3)
C8 0.029(4) 0.031(5) 0.070(6) -0.008(4) 0.008(4) 0.009(3)
C9 0.026(4) 0.030(4) 0.056(5) -0.003(4) 0.006(3) 0.010(3)
C10 0.021(3) 0.034(4) 0.055(5) 0.007(4) 0.002(3) 0.000(3)
C11 0.035(4) 0.041(5) 0.060(6) -0.004(5) 0.005(4) -0.007(4)
C12 0.022(4) 0.052(6) 0.071(6) -0.003(5) -0.002(4) -0.008(4)
C13 0.027(4) 0.047(6) 0.093(8) -0.023(6) 0.006(5) -0.008(4)
C14 0.031(4) 0.029(4) 0.060(6) -0.014(4) 0.004(4) -0.005(3)
C15 0.019(3) 0.031(4) 0.053(5) 0.001(4) 0.007(3) -0.003(3)
C16 0.028(4) 0.019(4) 0.051(5) -0.004(3) 0.002(3) -0.001(3)
C21 0.046(5) 0.046(6) 0.055(6) 0.005(4) 0.003(4) 0.005(4)
C22 0.032(4) 0.044(5) 0.041(5) 0.004(4) 0.002(3) 0.008(3)
C23 0.031(4) 0.043(5) 0.068(7) 0.012(5) 0.010(4) 0.003(4)
C24 0.039(4) 0.041(5) 0.054(6) 0.005(4) -0.004(4) 0.003(4)
C25 0.040(4) 0.023(4) 0.067(6) 0.006(4) 0.012(4) 0.005(3)
C26 0.049(5) 0.041(5) 0.055(6) -0.004(4) -0.007(4) 0.007(4)
C27 0.026(4) 0.029(4) 0.050(5) -0.007(4) -0.002(3) -0.002(3)
C28 0.028(4) 0.031(4) 0.058(5) 0.004(4) 0.014(4) -0.002(3)
C29 0.024(3) 0.032(4) 0.068(6) -0.004(4) 0.011(4) 0.000(3)
C30 0.022(3) 0.024(4) 0.065(6) -0.010(4) 0.004(4) 0.000(3)
C31 0.019(3) 0.040(5) 0.062(6) -0.003(4) -0.004(4) 0.010(3)
C32 0.032(4) 0.040(5) 0.068(6) -0.003(5) -0.008(4) 0.006(4)
C33 0.034(4) 0.038(5) 0.073(6) 0.004(5) -0.001(4) -0.001(4)
C34 0.025(3) 0.023(4) 0.051(5) 0.000(4) 0.001(3) 0.001(3)
C35 0.018(3) 0.022(4) 0.057(5) 0.003(4) 0.001(3) -0.001(3)
C36 0.023(3) 0.017(4) 0.050(5) -0.008(3) 0.010(3) -0.001(3)
N3 0.031(3) 0.022(3) 0.057(4) 0.000(3) 0.010(3) -0.001(3)
N4 0.021(3) 0.039(4) 0.055(5) -0.004(3) -0.001(3) 0.003(3)
O3 0.045(3) 0.031(3) 0.064(4) -0.015(3) 0.023(3) -0.019(3)
O4 0.110(7) 0.049(5) 0.061(4) 0.014(4) 0.039(5) 0.032(4)
F21 0.042(3) 0.044(3) 0.073(4) 0.009(3) -0.004(3) 0.007(2)
F22 0.056(3) 0.048(4) 0.124(6) -0.012(4) 0.018(4) 0.025(3)
F23 0.028(2) 0.059(4) 0.096(4) -0.012(3) 0.000(3) -0.009(2)
F24 0.066(4) 0.042(3) 0.074(4) 0.001(3) 0.019(3) -0.024(3)
F25 0.095(5) 0.125(7) 0.049(4) 0.010(4) -0.004(4) -0.056(5)
F26 0.097(5) 0.069(5) 0.114(6) -0.034(4) 0.080(5) -0.041(4)
F27 0.160(9) 0.075(6) 0.214(11) -0.072(7) 0.129(9) -0.063(6)
F28 0.164(9) 0.064(5) 0.109(6) 0.008(5) 0.054(6) 0.058(5)
F29 0.073(4) 0.076(5) 0.071(4) -0.030(4) 0.015(3) -0.007(3)
F30 0.054(4) 0.088(5) 0.092(5) 0.007(4) 0.035(4) -0.010(3)
F31 0.054(4) 0.189(10) 0.100(6) -0.007(6) -0.009(4) 0.060(5)
F32 0.064(5) 0.132(8) 0.131(7) -0.055(6) 0.041(5) -0.046(5)
C41 0.057(6) 0.051(6) 0.071(7) -0.011(5) 0.026(6) -0.026(5)
C42 0.029(4) 0.025(4) 0.048(5) -0.013(4) 0.005(3) -0.004(3)
C43 0.026(4) 0.030(4) 0.081(7) -0.013(4) 0.008(4) -0.002(3)
C44 0.029(4) 0.024(4) 0.053(5) 0.004(4) 0.009(3) -0.003(3)
C45 0.027(4) 0.025(4) 0.053(5) -0.001(4) 0.005(3) 0.007(3)
C46 0.033(4) 0.032(5) 0.068(6) -0.012(4) 0.013(4) -0.007(3)
C47 0.025(3) 0.029(4) 0.049(5) -0.001(4) 0.009(3) -0.002(3)
C48 0.032(4) 0.023(4) 0.061(5) 0.008(4) -0.004(4) 0.004(3)
C49 0.026(4) 0.034(5) 0.058(5) -0.001(4) 0.006(4) 0.001(3)
C50 0.025(3) 0.020(4) 0.061(5) -0.005(4) 0.013(3) 0.002(3)
C51 0.029(4) 0.035(5) 0.072(6) 0.000(5) 0.006(4) -0.005(3)
C52 0.026(4) 0.044(6) 0.094(8) 0.008(5) 0.019(5) -0.008(4)
C53 0.037(4) 0.029(5) 0.087(7) 0.012(5) 0.008(5) -0.003(3)
C54 0.033(4) 0.027(5) 0.074(6) 0.004(4) 0.005(4) 0.000(3)
C55 0.026(3) 0.015(4) 0.058(5) 0.000(3) 0.003(3) -0.002(3)
C56 0.019(3) 0.019(4) 0.049(5) -0.001(3) 0.005(3) 0.001(3)
C61 0.090(9) 0.054(7) 0.115(12) 0.001(7) 0.057(9) -0.006(7)
C62 0.033(4) 0.029(4) 0.055(5) 0.005(4) 0.009(4) 0.011(3)
C63 0.030(5) 0.093(10) 0.093(9) -0.027(8) -0.003(5) 0.001(5)
C64 0.039(4) 0.063(7) 0.062(6) -0.006(5) -0.001(4) 0.023(5)
C65 0.035(4) 0.033(5) 0.055(6) 0.004(4) 0.004(4) 0.013(3)
C66 0.057(6) 0.034(5) 0.064(6) 0.009(4) 0.016(5) 0.011(4)
C67 0.023(3) 0.013(3) 0.055(5) 0.001(3) 0.002(3) 0.003(2)
C68 0.027(4) 0.025(4) 0.061(5) 0.000(4) 0.001(4) -0.002(3)
C69 0.026(4) 0.030(4) 0.060(6) -0.001(4) 0.009(4) 0.003(3)
C70 0.028(4) 0.021(4) 0.071(6) 0.005(4) 0.019(4) 0.005(3)
C71 0.032(4) 0.021(4) 0.074(7) 0.001(4) 0.019(4) 0.004(3)
C72 0.043(5) 0.034(5) 0.065(6) -0.002(5) 0.021(5) 0.001(4)
C73 0.055(5) 0.027(5) 0.070(7) 0.001(4) 0.022(5) -0.004(4)
C74 0.032(4) 0.028(4) 0.061(6) 0.000(4) 0.004(4) 0.000(3)
C75 0.025(3) 0.021(4) 0.059(5) 0.008(4) 0.002(3) 0.001(3)
C76 0.029(4) 0.018(4) 0.062(5) 0.004(4) 0.016(4) 0.006(3)

loop_
_atom_type_symbol
_atom_type_description
_atom_type_scat_dispersion_real
_atom_type_scat_dispersion_imag
_atom_type_scat_source
C C 0.0033 0.0016 'International Tables Vol C Tables 4.2.6.8 and 6.1.1.4'
H H 0 0 'International Tables Vol C Tables 4.2.6.8 and 6.1.1.4'
N N 0.0061 0.0033 'International Tables Vol C Tables 4.2.6.8 and 6.1.1.4'
O O 0.0106 0.006 'International Tables Vol C Tables 4.2.6.8 and 6.1.1.4'
F F 0.0171 0.0103 'International Tables Vol C Tables 4.2.6.8 and 6.1.1.4'

loop_
_geom_angle_atom_site_label_1
_geom_angle_atom_site_label_2
_geom_angle_atom_site_label_3
_geom_angle
C5 N1 C7 124.5(7)
C25 N2 C27 122.4(7)
C2 O1 H1 109.5
C22 O2 H2 109.5
F4 C1 F6 106.3(7)
F4 C1 F5 106.7(8)
F6 C1 F5 106.0(9)
F4 C1 C2 115.4(8)
F6 C1 C2 110.7(8)
F5 C1 C2 111.1(7)
O1 C2 C1 103.9(6)
O1 C2 C3 107.7(7)
C1 C2 C3 109.5(8)
O1 C2 C4 115.3(7)
C1 C2 C4 109.6(7)
C3 C2 C4 110.6(7)
F3 C3 F2 107.4(8)
F3 C3 F1 107.1(8)
F2 C3 F1 105.8(9)
F3 C3 C2 115.0(8)
F2 C3 C2 109.2(7)
F1 C3 C2 111.9(8)
C5 C4 C2 115.5(7)
C5 C4 H4A 108.4
C2 C4 H4A 108.4
C5 C4 H4B 108.4
C2 C4 H4B 108.4
H4A C4 H4B 107.5
N1 C5 C6 125.7(8)
N1 C5 C4 118.7(8)
C6 C5 C4 115.2(7)
C5 C6 H6A 109.5
C5 C6 H6B 109.5
H6A C6 H6B 109.5
C5 C6 H6C 109.5
H6A C6 H6C 109.5
H6B C6 H6C 109.5
C16 C7 C8 121.6(7)
C16 C7 N1 116.2(7)
C8 C7 N1 122.2(7)
C9 C8 C7 120.1(8)
C9 C8 H8 119.9
C7 C8 H8 119.9
C8 C9 C10 121.3(7)
C8 C9 H9 119.4
C10 C9 H9 119.4
C15 C10 C11 120.0(8)
C15 C10 C9 117.4(7)
C11 C10 C9 122.6(7)
C12 C11 C10 121.4(8)
C12 C11 H11 119.3
C10 C11 H11 119.3
C11 C12 C13 120.2(9)
C11 C12 H12 119.9
C13 C12 H12 119.9
C14 C13 C12 120.5(9)
C14 C13 H13 119.7
C12 C13 H13 119.7
C13 C14 C15 120.2(8)
C13 C14 H14 119.9
C15 C14 H14 119.9
C10 C15 C14 117.6(7)
C10 C15 C16 121.6(7)
C14 C15 C16 120.7(7)
C7 C16 C15 118.0(7)
C7 C16 C36 119.6(7)
C15 C16 C36 122.3(7)
F7 C21 F9 105.8(8)
F7 C21 F8 107.1(8)
F9 C21 F8 105.2(8)
F7 C21 C22 112.2(8)
F9 C21 C22 112.1(8)
F8 C21 C22 113.8(8)
O2 C22 C21 105.2(7)
O2 C22 C23 107.8(8)
C21 C22 C23 112.0(7)
O2 C22 C24 113.4(7)
C21 C22 C24 109.0(7)
C23 C22 C24 109.4(7)
F12 C23 F10 108.9(8)
F12 C23 F11 107.1(8)
F10 C23 F11 104.9(8)
F12 C23 C22 113.2(8)
F10 C23 C22 110.8(7)
F11 C23 C22 111.5(8)
C25 C24 C22 117.4(8)
C25 C24 H24A 107.9
C22 C24 H24A 107.9
C25 C24 H24B 107.9
C22 C24 H24B 107.9
H24A C24 H24B 107.2
N2 C25 C26 127.2(8)
N2 C25 C24 118.5(8)
C26 C25 C24 114.1(9)
C25 C26 H26A 109.5
C25 C26 H26B 109.5
H26A C26 H26B 109.5
C25 C26 H26C 109.5
H26A C26 H26C 109.5
H26B C26 H26C 109.5
C36 C27 C28 121.8(8)
C36 C27 N2 118.6(7)
C28 C27 N2 119.5(8)
C29 C28 C27 118.5(8)
C29 C28 H28 120.7
C27 C28 H28 120.7
C28 C29 C30 121.3(7)
C28 C29 H29 119.3
C30 C29 H29 119.3
C31 C30 C35 119.8(8)
C31 C30 C29 121.3(7)
C35 C30 C29 118.9(8)
C32 C31 C30 119.6(7)
C32 C31 H31 120.2
C30 C31 H31 120.2
C31 C32 C33 122.3(9)
C31 C32 H32 118.9
C33 C32 H32 118.9
C32 C33 C34 119.4(10)
C32 C33 H33 120.3
C34 C33 H33 120.3
C33 C34 C35 120.0(7)
C33 C34 H34 120
C35 C34 H34 120
C34 C35 C30 118.8(7)
C34 C35 C36 121.6(6)
C30 C35 C36 119.6(8)
C27 C36 C35 119.8(6)
C27 C36 C16 117.7(7)
C35 C36 C16 122.5(7)
C45 N3 C47 121.9(7)
C65 N4 C67 122.1(8)
C42 O3 H3 109.5
C62 O4 H4 109.5
F25 C41 F26 108.6(10)
F25 C41 F24 107.7(10)
F26 C41 F24 106.1(7)
F25 C41 C42 111.5(7)
F26 C41 C42 111.7(10)
F24 C41 C42 110.9(8)
O3 C42 C43 109.7(7)
O3 C42 C41 104.9(7)
C43 C42 C41 110.2(7)
O3 C42 C44 114.4(6)
C43 C42 C44 110.9(7)
C41 C42 C44 106.5(7)
F22 C43 F23 107.6(6)
F22 C43 F21 106.5(8)
F23 C43 F21 104.6(8)
F22 C43 C42 113.1(8)
F23 C43 C42 114.5(8)
F21 C43 C42 110.1(6)
C45 C44 C42 116.7(7)
C45 C44 H44A 108.1
C42 C44 H44A 108.1
C45 C44 H44B 108.1
C42 C44 H44B 108.1
H44A C44 H44B 107.3
N3 C45 C46 127.0(7)
N3 C45 C44 119.3(7)
C46 C45 C44 113.6(7)
C45 C46 H46A 109.5
C45 C46 H46B 109.5
H46A C46 H46B 109.5
C45 C46 H46C 109.5
H46A C46 H46C 109.5
H46B C46 H46C 109.5
C56 C47 C48 121.2(7)
C56 C47 N3 119.9(7)
C48 C47 N3 118.8(7)
C49 C48 C47 120.9(8)
C49 C48 H48 119.6
C47 C48 H48 119.6
C48 C49 C50 120.1(7)
C48 C49 H49 119.9
C50 C49 H49 119.9
C49 C50 C51 121.7(7)
C49 C50 C55 120.5(6)
C51 C50 C55 117.8(7)
C52 C51 C50 121.4(8)
C52 C51 H51 119.3
C50 C51 H51 119.3
C51 C52 C53 120.7(8)
C51 C52 H52 119.6
C53 C52 H52 119.6
C54 C53 C52 120.1(9)
C54 C53 H53 120
C52 C53 H53 120
C53 C54 C55 120.5(8)
C53 C54 H54 119.8
C55 C54 H54 119.8
C54 C55 C56 122.1(7)
C54 C55 C50 119.3(7)
C56 C55 C50 118.5(7)
C47 C56 C55 118.8(7)
C47 C56 C76 118.8(6)
C55 C56 C76 122.3(7)
F29 C61 F27 109.5(15)
F29 C61 F28 106.9(10)
F27 C61 F28 105.0(11)
F29 C61 C62 114.1(11)
F27 C61 C62 111.6(10)
F28 C61 C62 109.2(13)
O4 C62 C61 109.0(9)
O4 C62 C63 107.1(9)
C61 C62 C63 109.7(8)
O4 C62 C64 113.6(7)
C61 C62 C64 107.5(10)
C63 C62 C64 110.0(9)
F31 C63 F30 106.1(9)
F31 C63 F32 105.1(11)
F30 C63 F32 106.7(12)
F31 C63 C62 115.2(12)
F30 C63 C62 113.8(10)
F32 C63 C62 109.3(9)
C62 C64 C65 116.4(8)
C62 C64 H64A 108.2
C65 C64 H64A 108.2
C62 C64 H64B 108.2
C65 C64 H64B 108.2
H64A C64 H64B 107.3
N4 C65 C66 127.8(8)
N4 C65 C64 116.5(8)
C66 C65 C64 115.5(8)
C65 C66 H66A 109.5
C65 C66 H66B 109.5
H66A C66 H66B 109.5
C65 C66 H66C 109.5
H66A C66 H66C 109.5
H66B C66 H66C 109.5
C76 C67 C68 122.5(7)
C76 C67 N4 119.8(6)
C68 C67 N4 117.5(8)
C69 C68 C67 119.9(9)
C69 C68 H68 120.1
C67 C68 H68 120.1
C68 C69 C70 120.6(7)
C68 C69 H69 119.7
C70 C69 H69 119.7
C69 C70 C71 121.5(8)
C69 C70 C75 120.2(7)
C71 C70 C75 118.3(9)
C72 C71 C70 120.8(8)
C72 C71 H71 119.6
C70 C71 H71 119.6
C71 C72 C73 121.0(9)
C71 C72 H72 119.5
C73 C72 H72 119.5
C74 C73 C72 120.5(10)
C74 C73 H73 119.7
C72 C73 H73 119.7
C73 C74 C75 120.7(8)
C73 C74 H74 119.6
C75 C74 H74 119.6
C74 C75 C70 118.7(8)
C74 C75 C76 123.2(7)
C70 C75 C76 118.1(8)
C67 C76 C75 118.7(7)
C67 C76 C56 121.8(7)
C75 C76 C56 119.5(8)

loop_
_geom_bond_atom_site_label_1
_geom_bond_atom_site_label_2
_geom_bond_distance
N1 C5 1.263(11)
N1 C7 1.427(10)
N2 C25 1.286(13)
N2 C27 1.427(11)
O1 C2 1.395(10)
O1 H1 0.84
O2 C22 1.413(11)
O2 H2 0.84
F1 C3 1.342(13)
F2 C3 1.340(11)
F3 C3 1.328(13)
F4 C1 1.314(12)
F5 C1 1.351(10)
F6 C1 1.338(13)
F7 C21 1.329(11)
F8 C21 1.359(12)
F9 C21 1.359(12)
F10 C23 1.334(11)
F11 C23 1.352(12)
F12 C23 1.325(13)
C1 C2 1.533(11)
C2 C3 1.534(13)
C2 C4 1.539(13)
C4 C5 1.513(11)
C4 H4A 0.99
C4 H4B 0.99
C5 C6 1.510(13)
C6 H6A 0.98
C6 H6B 0.98
C6 H6C 0.98
C7 C16 1.388(11)
C7 C8 1.400(10)
C8 C9 1.376(13)
C8 H8 0.95
C9 C10 1.432(12)
C9 H9 0.95
C10 C15 1.405(10)
C10 C11 1.407(12)
C11 C12 1.339(14)
C11 H11 0.95
C12 C13 1.391(13)
C12 H12 0.95
C13 C14 1.383(12)
C13 H13 0.95
C14 C15 1.425(12)
C14 H14 0.95
C15 C16 1.435(11)
C16 C36 1.485(10)
C21 C22 1.501(13)
C22 C23 1.522(12)
C22 C24 1.530(13)
C24 C25 1.519(13)
C24 H24A 0.99
C24 H24B 0.99
C25 C26 1.467(13)
C26 H26A 0.98
C26 H26B 0.98
C26 H26C 0.98
C27 C36 1.368(12)
C27 C28 1.426(11)
C28 C29 1.386(13)
C28 H28 0.95
C29 C30 1.422(13)
C29 H29 0.95
C30 C31 1.412(13)
C30 C35 1.420(10)
C31 C32 1.367(13)
C31 H31 0.95
C32 C33 1.383(13)
C32 H32 0.95
C33 C34 1.406(13)
C33 H33 0.95
C34 C35 1.418(12)
C34 H34 0.95
C35 C36 1.422(11)
N3 C45 1.270(11)
N3 C47 1.428(9)
N4 C65 1.233(12)
N4 C67 1.431(11)
O3 C42 1.404(9)
O3 H3 0.84
O4 C62 1.384(12)
O4 H4 0.84
F21 C43 1.356(12)
F22 C43 1.342(10)
F23 C43 1.350(10)
F24 C41 1.363(12)
F25 C41 1.321(15)
F26 C41 1.334(13)
F27 C61 1.330(14)
F28 C61 1.421(18)
F29 C61 1.323(18)
F30 C63 1.313(16)
F31 C63 1.306(15)
F32 C63 1.370(15)
C41 C42 1.546(14)
C42 C43 1.497(13)
C42 C44 1.568(11)
C44 C45 1.498(11)
C44 H44A 0.99
C44 H44B 0.99
C45 C46 1.491(12)
C46 H46A 0.98
C46 H46B 0.98
C46 H46C 0.98
C47 C56 1.376(12)
C47 C48 1.403(11)
C48 C49 1.361(12)
C48 H48 0.95
C49 C50 1.373(12)
C49 H49 0.95
C50 C51 1.429(11)
C50 C55 1.438(11)
C51 C52 1.354(15)
C51 H51 0.95
C52 C53 1.412(13)
C52 H52 0.95
C53 C54 1.385(12)
C53 H53 0.95
C54 C55 1.414(13)
C54 H54 0.95
C55 C56 1.420(10)
C56 C76 1.487(10)
C61 C62 1.497(17)
C62 C63 1.525(14)
C62 C64 1.527(12)
C64 C65 1.550(13)
C64 H64A 0.99
C64 H64B 0.99
C65 C66 1.508(13)
C66 H66A 0.98
C66 H66B 0.98
C66 H66C 0.98
C67 C76 1.376(13)
C67 C68 1.419(10)
C68 C69 1.362(12)
C68 H68 0.95
C69 C70 1.417(14)
C69 H69 0.95
C70 C71 1.426(12)
C70 C75 1.443(11)
C71 C72 1.358(14)
C71 H71 0.95
C72 C73 1.405(14)
C72 H72 0.95
C73 C74 1.371(13)
C73 H73 0.95
C74 C75 1.417(13)
C74 H74 0.95
C75 C76 1.448(12)

loop_
_geom_torsion_atom_site_label_1
_geom_torsion_atom_site_label_2
_geom_torsion_atom_site_label_3
_geom_torsion_atom_site_label_4
_geom_torsion
F4 C1 C2 O1 54.3(11)
F6 C1 C2 O1 -66.5(9)
F5 C1 C2 O1 176.0(9)
F4 C1 C2 C3 -60.5(10)
F6 C1 C2 C3 178.7(8)
F5 C1 C2 C3 61.1(11)
F4 C1 C2 C4 178.0(8)
F6 C1 C2 C4 57.2(9)
F5 C1 C2 C4 -60.3(11)
O1 C2 C3 F3 -59.6(10)
C1 C2 C3 F3 52.7(10)
C4 C2 C3 F3 173.6(7)
O1 C2 C3 F2 61.1(10)
C1 C2 C3 F2 173.5(8)
C4 C2 C3 F2 -65.7(10)
O1 C2 C3 F1 177.9(7)
C1 C2 C3 F1 -69.8(10)
C4 C2 C3 F1 51.1(9)
O1 C2 C4 C5 -48.4(10)
C1 C2 C4 C5 -165.1(8)
C3 C2 C4 C5 74.1(9)
C7 N1 C5 C6 5.1(14)
C7 N1 C5 C4 178.2(8)
C2 C4 C5 N1 36.4(11)
C2 C4 C5 C6 -149.7(8)
C5 N1 C7 C16 -123.5(9)
C5 N1 C7 C8 57.7(13)
C16 C7 C8 C9 1.1(14)
N1 C7 C8 C9 179.8(8)
C7 C8 C9 C10 0.1(14)
C8 C9 C10 C15 -1.2(13)
C8 C9 C10 C11 178.5(9)
C15 C10 C11 C12 -0.3(14)
C9 C10 C11 C12 180.0(9)
C10 C11 C12 C13 -1.2(16)
C11 C12 C13 C14 2.8(17)
C12 C13 C14 C15 -2.9(16)
C11 C10 C15 C14 0.2(13)
C9 C10 C15 C14 180.0(8)
C11 C10 C15 C16 -178.5(9)
C9 C10 C15 C16 1.3(12)
C13 C14 C15 C10 1.4(14)
C13 C14 C15 C16 -179.9(9)
C8 C7 C16 C15 -1.0(13)
N1 C7 C16 C15 -179.8(7)
C8 C7 C16 C36 -176.9(8)
N1 C7 C16 C36 4.4(11)
C10 C15 C16 C7 -0.2(12)
C14 C15 C16 C7 -178.8(8)
C10 C15 C16 C36 175.5(8)
C14 C15 C16 C36 -3.1(13)
F7 C21 C22 O2 59.1(10)
F9 C21 C22 O2 178.0(8)
F8 C21 C22 O2 -62.7(10)
F7 C21 C22 C23 176.0(9)
F9 C21 C22 C23 -65.1(11)
F8 C21 C22 C23 54.2(11)
F7 C21 C22 C24 -62.8(11)
F9 C21 C22 C24 56.0(10)
F8 C21 C22 C24 175.3(8)
O2 C22 C23 F12 175.6(8)
C21 C22 C23 F12 60.3(11)
C24 C22 C23 F12 -60.6(10)
O2 C22 C23 F10 -61.6(10)
C21 C22 C23 F10 -177.0(8)
C24 C22 C23 F10 62.1(10)
O2 C22 C23 F11 54.8(10)
C21 C22 C23 F11 -60.5(11)
C24 C22 C23 F11 178.5(8)
O2 C22 C24 C25 43.7(10)
C21 C22 C24 C25 160.5(8)
C23 C22 C24 C25 -76.7(10)
C27 N2 C25 C26 -0.7(13)
C27 N2 C25 C24 -175.8(7)
C22 C24 C25 N2 -28.8(12)
C22 C24 C25 C26 155.4(8)
C25 N2 C27 C36 117.6(9)
C25 N2 C27 C28 -66.1(10)
C36 C27 C28 C29 -2.1(12)
N2 C27 C28 C29 -178.3(8)
C27 C28 C29 C30 -0.3(13)
C28 C29 C30 C31 -176.2(8)
C28 C29 C30 C35 1.2(12)
C35 C30 C31 C32 3.7(12)
C29 C30 C31 C32 -178.9(8)
C30 C31 C32 C33 -2.8(14)
C31 C32 C33 C34 2.2(14)
C32 C33 C34 C35 -2.5(13)
C33 C34 C35 C30 3.4(12)
C33 C34 C35 C36 -178.2(8)
C31 C30 C35 C34 -4.0(12)
C29 C30 C35 C34 178.6(7)
C31 C30 C35 C36 177.6(8)
C29 C30 C35 C36 0.1(11)
C28 C27 C36 C35 3.4(11)
N2 C27 C36 C35 179.7(7)
C28 C27 C36 C16 -177.3(7)
N2 C27 C36 C16 -1.0(10)
C34 C35 C36 C27 179.2(7)
C30 C35 C36 C27 -2.4(11)
C34 C35 C36 C16 -0.1(11)
C30 C35 C36 C16 178.3(7)
C7 C16 C36 C27 99.1(9)
C15 C16 C36 C27 -76.5(10)
C7 C16 C36 C35 -81.5(10)
C15 C16 C36 C35 102.8(10)
F25 C41 C42 O3 49.1(11)
F26 C41 C42 O3 -72.6(10)
F24 C41 C42 O3 169.3(8)
F25 C41 C42 C43 167.2(9)
F26 C41 C42 C43 45.5(11)
F24 C41 C42 C43 -72.7(10)
F25 C41 C42 C44 -72.5(10)
F26 C41 C42 C44 165.8(8)
F24 C41 C42 C44 47.7(11)
O3 C42 C43 F22 42.3(9)
C41 C42 C43 F22 -72.7(9)
C44 C42 C43 F22 169.6(7)
O3 C42 C43 F23 166.0(7)
C41 C42 C43 F23 51.0(10)
C44 C42 C43 F23 -66.7(9)
O3 C42 C43 F21 -76.7(8)
C41 C42 C43 F21 168.4(7)
C44 C42 C43 F21 50.7(9)
O3 C42 C44 C45 40.8(11)
C43 C42 C44 C45 -83.9(9)
C41 C42 C44 C45 156.2(8)
C47 N3 C45 C46 3.8(14)
C47 N3 C45 C44 -173.9(8)
C42 C44 C45 N3 -22.2(12)
C42 C44 C45 C46 159.9(8)
C45 N3 C47 C56 -118.8(9)
C45 N3 C47 C48 65.5(12)
C56 C47 C48 C49 0.2(14)
N3 C47 C48 C49 175.8(8)
C47 C48 C49 C50 -0.5(14)
C48 C49 C50 C51 -178.0(9)
C48 C49 C50 C55 -1.0(13)
C49 C50 C51 C52 -178.7(9)
C55 C50 C51 C52 4.2(14)
C50 C51 C52 C53 -5.2(17)
C51 C52 C53 C54 4.4(17)
C52 C53 C54 C55 -2.8(17)
C53 C54 C55 C56 179.4(9)
C53 C54 C55 C50 1.9(14)
C49 C50 C55 C54 -179.6(9)
C51 C50 C55 C54 -2.5(13)
C49 C50 C55 C56 2.8(12)
C51 C50 C55 C56 179.9(8)
C48 C47 C56 C55 1.6(13)
N3 C47 C56 C55 -173.9(7)
C48 C47 C56 C76 180.0(8)
N3 C47 C56 C76 4.4(12)
C54 C55 C56 C47 179.4(8)
C50 C55 C56 C47 -3.0(12)
C54 C55 C56 C76 1.1(13)
C50 C55 C56 C76 178.7(8)
F29 C61 C62 O4 -175.6(10)
F27 C61 C62 O4 -50.7(16)
F28 C61 C62 O4 64.9(11)
F29 C61 C62 C63 67.5(14)
F27 C61 C62 C63 -167.7(14)
F28 C61 C62 C63 -52.1(13)
F29 C61 C62 C64 -52.1(13)
F27 C61 C62 C64 72.7(15)
F28 C61 C62 C64 -171.6(9)
O4 C62 C63 F31 -46.9(13)
C61 C62 C63 F31 71.2(14)
C64 C62 C63 F31 -170.8(10)
O4 C62 C63 F30 -169.8(9)
C61 C62 C63 F30 -51.7(14)
C64 C62 C63 F30 66.3(12)
O4 C62 C63 F32 71.1(12)
C61 C62 C63 F32 -170.8(11)
C64 C62 C63 F32 -52.8(13)
O4 C62 C64 C65 -39.4(13)
C61 C62 C64 C65 -160.0(9)
C63 C62 C64 C65 80.6(11)
C67 N4 C65 C66 -5.3(14)
C67 N4 C65 C64 168.5(7)
C62 C64 C65 N4 47.0(12)
C62 C64 C65 C66 -138.5(9)
C65 N4 C67 C76 122.6(9)
C65 N4 C67 C68 -61.4(10)
C76 C67 C68 C69 -0.8(12)
N4 C67 C68 C69 -176.7(8)
C67 C68 C69 C70 0.1(12)
C68 C69 C70 C71 -179.0(8)
C68 C69 C70 C75 -0.8(12)
C69 C70 C71 C72 -179.6(8)
C75 C70 C71 C72 2.2(12)
C70 C71 C72 C73 -1.4(13)
C71 C72 C73 C74 0.3(14)
C72 C73 C74 C75 -0.1(13)
C73 C74 C75 C70 0.9(12)
C73 C74 C75 C76 178.6(8)
C69 C70 C75 C74 179.8(8)
C71 C70 C75 C74 -1.9(11)
C69 C70 C75 C76 2.1(11)
C71 C70 C75 C76 -179.7(7)
C68 C67 C76 C75 2.1(11)
N4 C67 C76 C75 177.9(7)
C68 C67 C76 C56 -178.8(7)
N4 C67 C76 C56 -3.0(11)
C74 C75 C76 C67 179.7(7)
C70 C75 C76 C67 -2.7(11)
C74 C75 C76 C56 0.6(11)
C70 C75 C76 C56 178.2(7)
C47 C56 C76 C67 102.0(9)
C55 C56 C76 C67 -79.7(10)
C47 C56 C76 C75 -78.9(10)
C55 C56 C76 C75 99.4(9)
